data_7049841
loop_
_publ_author_name
'Schachner, J. A.'
'Berner, B.'
'Belaj, F.'
'M\"osch-Zanetti, N C'

_publ_section_title
;
 Stereoisomers and functional groups in oxidorhenium(v) complexes: effects
 on catalytic activity.
;
_journal_issue 23
_journal_name_full 'Dalton transactions (Cambridge, England : 2003)'
_journal_page_first 8106
_journal_page_last 8115
_journal_paper_doi 10.1039/c9dt01352k
_journal_volume 48
_journal_year 2019
_chemical_absolute_configuration ad
_chemical_compound_source 'synthetical product'
_chemical_formula_moiety 'C12 H14 Cl3 N O4 Re, C16 H36 N'
_chemical_formula_sum 'C28 H50 Cl3 N2 O4 Re'
_chemical_formula_weight 771.25
_chemical_name_common
'tetra(n-butyl)ammonium trichloro-[2-(4,4-dimethyl-4,5-di-hydro-1,3-oxazol-2-yl)-6-methoxyphenolato-N,O]-oxo-rhenate(V)'
_chemical_name_systematic
'tetra(n-butyl)ammonium trichloro-[2-(4,4-dimethyl-4,5-di-hydro-1,3-oxazol-2-yl)-6-methoxyphenolato-N,O]-oxo-rhenate(V)'
_space_group_crystal_system orthorhombic
_space_group_IT_number 29
_space_group_name_Hall 'P 2c -2ac'
_space_group_name_H-M_alt 'P c a 21'
_symmetry_space_group_name_Hall 'P 2c -2ac'
_symmetry_space_group_name_H-M 'P c a 21'
_atom_sites_solution_hydrogens geom
_atom_sites_solution_primary direct
_atom_sites_solution_secondary difmap
_audit_creation_method 'manual edited SHELXL-2014/6.cif file'
_audit_update_record
;
2018-06-21 deposited with the CCDC.    2019-04-17 downloaded from the CCDC.
;
_cell_angle_alpha 90
_cell_angle_beta 90
_cell_angle_gamma 90
_cell_formula_units_Z 4
_cell_length_a 22.2603(7)
_cell_length_b 9.1943(3)
_cell_length_c 16.4089(5)
_cell_measurement_reflns_used 9479
_cell_measurement_temperature 100(2)
_cell_measurement_theta_max 31.04
_cell_measurement_theta_min 2.70
_cell_volume 3358.37(18)
_computing_cell_refinement 'Bruker SAINT'
_computing_data_collection 'Bruker APEX2'
_computing_data_reduction 'Bruker SAINT'
_computing_molecular_graphics 'modified ORTEP (Johnson, 1965)'
_computing_publication_material 'SHELXL-2014/6 (Sheldrick, 2015)'
_computing_structure_refinement 'SHELXL-2014/6 (Sheldrick, 2015)'
_computing_structure_solution 'SHELXS-97 (Sheldrick, 2008)'
_diffrn_ambient_temperature 100(2)
_diffrn_measured_fraction_theta_full 1.000
_diffrn_measured_fraction_theta_max 1.000
_diffrn_measurement_device_type 'Bruker APEX-II CCD'
_diffrn_measurement_method '\f and \w scans'
_diffrn_radiation_monochromator graphite
_diffrn_radiation_source 'fine-focus sealed tube'
_diffrn_radiation_type MoK\a
_diffrn_radiation_wavelength 0.71073
_diffrn_reflns_av_R_equivalents 0.0298
_diffrn_reflns_av_unetI/netI 0.0288
_diffrn_reflns_Laue_measured_fraction_full 1.000
_diffrn_reflns_Laue_measured_fraction_max 1.000
_diffrn_reflns_limit_h_max 31
_diffrn_reflns_limit_h_min -30
_diffrn_reflns_limit_k_max 12
_diffrn_reflns_limit_k_min -12
_diffrn_reflns_limit_l_max 23
_diffrn_reflns_limit_l_min -23
_diffrn_reflns_number 45431
_diffrn_reflns_point_group_measured_fraction_full 0.998
_diffrn_reflns_point_group_measured_fraction_max 0.998
_diffrn_reflns_theta_full 30.00
_diffrn_reflns_theta_max 30.00
_diffrn_reflns_theta_min 2.21
_exptl_absorpt_coefficient_mu 3.890
_exptl_absorpt_correction_T_max 1.000
_exptl_absorpt_correction_T_min 0.768
_exptl_absorpt_correction_type multi-scan
_exptl_absorpt_process_details 'Bruker SADABS'
_exptl_crystal_colour green
_exptl_crystal_density_diffrn 1.525
_exptl_crystal_description block
_exptl_crystal_F_000 1560
_exptl_crystal_size_max 0.230
_exptl_crystal_size_mid 0.130
_exptl_crystal_size_min 0.100
_refine_diff_density_max 1.227
_refine_diff_density_min -0.773
_refine_diff_density_rms 0.063
_refine_ls_abs_structure_details
;
 Flack x determined using 4213 quotients [(I+)-(I-)]/[(I+)+(I-)]
 (Parsons, Flack and Wagner, Acta Cryst. B69 (2013) 249-259).
;
_refine_ls_abs_structure_Flack -0.001(2)
_refine_ls_extinction_method none
_refine_ls_goodness_of_fit_ref 1.021
_refine_ls_hydrogen_treatment refU
_refine_ls_matrix_type full
_refine_ls_number_parameters 362
_refine_ls_number_reflns 9763
_refine_ls_number_restraints 1
_refine_ls_restrained_S_all 1.021
_refine_ls_R_factor_all 0.0177
_refine_ls_R_factor_gt 0.0154
_refine_ls_shift/su_max 0.002
_refine_ls_shift/su_mean 0.000
_refine_ls_structure_factor_coef Fsqd
_refine_ls_weighting_details 'w=1/[\s^2^(Fo^2^)+(0.0117P)^2^] where P=(Fo^2^+2Fc^2^)/3'
_refine_ls_weighting_scheme calc
_refine_ls_wR_factor_gt 0.0354
_refine_ls_wR_factor_ref 0.0361
_reflns_Friedel_coverage 0.934
_reflns_Friedel_fraction_full 0.997
_reflns_Friedel_fraction_max 0.997
_reflns_number_gt 9122
_reflns_number_total 9763
_reflns_threshold_expression 'I > 2\s(I)'
_cod_data_source_file c9dt01352k2.cif
_cod_data_source_block BB10B
_cod_depositor_comments 'Adding full bibliography for 7049837--7049841.cif.'
_cod_database_code 7049841
_shelx_space_group_comment
;
The symmetry employed for this shelxl refinement is uniquely defined
by the following loop, which should always be used as a source of
symmetry information in preference to the above space-group names.
They are only intended as comments.
;
_shelx_estimated_absorpt_t_min 0.468
_shelx_estimated_absorpt_t_max 0.697
_shelxl_version_number 2014/6

loop_
_space_group_symop_operation_xyz
'x, y, z'
'-x, -y, z+1/2'
'x+1/2, -y, z'
'-x+1/2, y, z+1/2'

loop_
_atom_site_label
_atom_site_type_symbol
_atom_site_fract_x
_atom_site_fract_y
_atom_site_fract_z
_atom_site_U_iso_or_equiv
_atom_site_adp_type
_atom_site_occupancy
_atom_site_site_symmetry_order
_atom_site_calc_flag
_atom_site_refinement_flags_posn
_atom_site_refinement_flags_adp
Re1 Re 0.39545(2) 0.58364(2) 0.50150(2) 0.01397(3) Uani 1 1 d . .
O1 O 0.39395(8) 0.6172(3) 0.40082(14) 0.0190(4) Uani 1 1 d . .
Cl1 Cl 0.49431(2) 0.48232(7) 0.49686(6) 0.02197(12) Uani 1 1 d . .
Cl2 Cl 0.35465(3) 0.34534(6) 0.49949(7) 0.02666(12) Uani 1 1 d . .
Cl3 Cl 0.29760(3) 0.67582(8) 0.53173(4) 0.02113(13) Uani 1 1 d . .
O11 O 0.48624(11) 0.9700(3) 0.58485(16) 0.0350(6) Uani 1 1 d . .
C12 C 0.46498(13) 0.8327(3) 0.58545(19) 0.0229(6) Uani 1 1 d . .
N13 N 0.43338(10) 0.7940(2) 0.52263(13) 0.0195(5) Uani 1 1 d . .
C14 C 0.43404(15) 0.9189(3) 0.4627(2) 0.0291(7) Uani 1 1 d . .
C15 C 0.45741(18) 1.0421(4) 0.5159(3) 0.0515(14) Uani 1 1 d . .
H151 H 0.4867 1.1025 0.4856 0.052(9) Uiso 1 1 calc R U
H152 H 0.4240 1.1049 0.5346 0.052(9) Uiso 1 1 calc R U
C16 C 0.47839(17) 0.8819(5) 0.3944(3) 0.0430(10) Uani 1 1 d . .
H161 H 0.4637 0.7973 0.3641 0.054(7) Uiso 1 1 calc R U
H162 H 0.5178 0.8596 0.4181 0.054(7) Uiso 1 1 calc R U
H163 H 0.4821 0.9652 0.3575 0.054(7) Uiso 1 1 calc R U
C17 C 0.37193(15) 0.9541(4) 0.4293(2) 0.0323(7) Uani 1 1 d . .
H171 H 0.3440 0.9697 0.4746 0.036(6) Uiso 1 1 calc R U
H172 H 0.3578 0.8729 0.3957 0.036(6) Uiso 1 1 calc R U
H173 H 0.3741 1.0424 0.3959 0.036(6) Uiso 1 1 calc R U
O21 O 0.40692(10) 0.5674(2) 0.62082(14) 0.0191(4) Uani 1 1 d . .
C21 C 0.45155(12) 0.6119(3) 0.66919(16) 0.0201(5) Uani 1 1 d . .
C22 C 0.48091(12) 0.7444(3) 0.65639(16) 0.0223(6) Uani 1 1 d . .
C23 C 0.52486(14) 0.7944(4) 0.71148(19) 0.0290(7) Uani 1 1 d . .
H23 H 0.5440 0.8855 0.7031 0.036(6) Uiso 1 1 calc R U
C24 C 0.53966(17) 0.7092(4) 0.7780(2) 0.0349(9) Uani 1 1 d . .
H24 H 0.5691 0.7422 0.8156 0.036(6) Uiso 1 1 calc R U
C25 C 0.51203(15) 0.5762(4) 0.79014(19) 0.0330(8) Uani 1 1 d . .
H25 H 0.5229 0.5183 0.8358 0.036(6) Uiso 1 1 calc R U
C26 C 0.46870(13) 0.5266(4) 0.73656(17) 0.0243(6) Uani 1 1 d . .
O26 O 0.43967(10) 0.3963(2) 0.75254(13) 0.0284(5) Uani 1 1 d . .
C27 C 0.45389(16) 0.2826(4) 0.6966(2) 0.0304(8) Uani 1 1 d . .
H271 H 0.4971 0.2621 0.6989 0.039(6) Uiso 1 1 calc R U
H272 H 0.4430 0.3128 0.6413 0.039(6) Uiso 1 1 calc R U
H273 H 0.4314 0.1947 0.7112 0.039(6) Uiso 1 1 calc R U
N1 N 0.23176(10) 0.4906(3) 0.28847(13) 0.0179(4) Uani 1 1 d . .
C31 C 0.23180(13) 0.4337(3) 0.37495(17) 0.0208(5) Uani 1 1 d . .
H311 H 0.2486 0.5102 0.4107 0.022(3) Uiso 1 1 calc R U
H312 H 0.2595 0.3495 0.3774 0.022(3) Uiso 1 1 calc R U
C32 C 0.17127(13) 0.3864(3) 0.41026(18) 0.0231(6) Uani 1 1 d . .
H321 H 0.1447 0.4719 0.4169 0.032(3) Uiso 1 1 calc R U
H322 H 0.1514 0.3168 0.3729 0.032(3) Uiso 1 1 calc R U
C33 C 0.18239(11) 0.3147(3) 0.4928(2) 0.0246(6) Uani 1 1 d . .
H331 H 0.2070 0.2261 0.4846 0.042(4) Uiso 1 1 calc R U
H332 H 0.2057 0.3823 0.5275 0.042(4) Uiso 1 1 calc R U
C34 C 0.12479(14) 0.2733(4) 0.53678(19) 0.0299(7) Uani 1 1 d . .
H341 H 0.1019 0.2048 0.5033 0.042(6) Uiso 1 1 calc R U
H342 H 0.1007 0.3608 0.5464 0.042(6) Uiso 1 1 calc R U
H343 H 0.1347 0.2277 0.5891 0.042(6) Uiso 1 1 calc R U
C41 C 0.21321(13) 0.3736(3) 0.22736(17) 0.0201(5) Uani 1 1 d . .
H411 H 0.1723 0.3399 0.2414 0.022(3) Uiso 1 1 calc R U
H412 H 0.2112 0.4183 0.1725 0.022(3) Uiso 1 1 calc R U
C42 C 0.25418(13) 0.2425(3) 0.22307(19) 0.0251(6) Uani 1 1 d . .
H421 H 0.2590 0.1999 0.2781 0.032(3) Uiso 1 1 calc R U
H422 H 0.2943 0.2723 0.2032 0.032(3) Uiso 1 1 calc R U
C43 C 0.22740(15) 0.1297(4) 0.1656(2) 0.0303(7) Uani 1 1 d . .
H431 H 0.1874 0.1002 0.1862 0.042(4) Uiso 1 1 calc R U
H432 H 0.2217 0.1743 0.1112 0.042(4) Uiso 1 1 calc R U
C44 C 0.26651(18) -0.0037(4) 0.1570(2) 0.0422(9) Uani 1 1 d . .
H441 H 0.2729 -0.0475 0.2108 0.058(8) Uiso 1 1 calc R U
H442 H 0.3053 0.0240 0.1335 0.058(8) Uiso 1 1 calc R U
H443 H 0.2467 -0.0743 0.1212 0.058(8) Uiso 1 1 calc R U
C51 C 0.18597(13) 0.6122(3) 0.2782(2) 0.0209(6) Uani 1 1 d . .
H511 H 0.1876 0.6467 0.2211 0.022(3) Uiso 1 1 calc R U
H512 H 0.1454 0.5712 0.2873 0.022(3) Uiso 1 1 calc R U
C52 C 0.19385(13) 0.7424(3) 0.33402(19) 0.0251(6) Uani 1 1 d . .
H521 H 0.2328 0.7903 0.3229 0.032(3) Uiso 1 1 calc R U
H522 H 0.1936 0.7104 0.3916 0.032(3) Uiso 1 1 calc R U
C53 C 0.14237(14) 0.8488(4) 0.3188(2) 0.0329(7) Uani 1 1 d . .
H531 H 0.1037 0.8003 0.3311 0.042(4) Uiso 1 1 calc R U
H532 H 0.1421 0.8772 0.2606 0.042(4) Uiso 1 1 calc R U
C54 C 0.14835(17) 0.9854(4) 0.3716(3) 0.0465(10) Uani 1 1 d . .
H541 H 0.1871 1.0320 0.3608 0.058(8) Uiso 1 1 calc R U
H542 H 0.1459 0.9583 0.4293 0.058(8) Uiso 1 1 calc R U
H543 H 0.1158 1.0532 0.3585 0.058(8) Uiso 1 1 calc R U
C61 C 0.29541(12) 0.5442(3) 0.27243(18) 0.0209(6) Uani 1 1 d . .
H611 H 0.3044 0.6239 0.3111 0.022(3) Uiso 1 1 calc R U
H612 H 0.3237 0.4637 0.2843 0.022(3) Uiso 1 1 calc R U
C62 C 0.30748(14) 0.5985(3) 0.1865(2) 0.0236(6) Uani 1 1 d . .
H621 H 0.2772 0.6729 0.1720 0.032(3) Uiso 1 1 calc R U
H622 H 0.3033 0.5166 0.1477 0.032(3) Uiso 1 1 calc R U
C63 C 0.36994(14) 0.6638(4) 0.1785(2) 0.0345(7) Uani 1 1 d . .
H631 H 0.3743 0.7445 0.2180 0.042(4) Uiso 1 1 calc R U
H632 H 0.4002 0.5888 0.1922 0.042(4) Uiso 1 1 calc R U
C64 C 0.38212(15) 0.7207(4) 0.0933(2) 0.0339(8) Uani 1 1 d . .
H641 H 0.3511 0.7913 0.0784 0.046(7) Uiso 1 1 calc R U
H642 H 0.3816 0.6396 0.0546 0.046(7) Uiso 1 1 calc R U
H643 H 0.4216 0.7678 0.0920 0.046(7) Uiso 1 1 calc R U

loop_
_atom_site_aniso_label
_atom_site_aniso_U_11
_atom_site_aniso_U_22
_atom_site_aniso_U_33
_atom_site_aniso_U_23
_atom_site_aniso_U_13
_atom_site_aniso_U_12
Re1 0.01239(4) 0.01823(4) 0.01128(4) -0.00082(6) -0.00194(6) 0.00218(3)
O1 0.0175(10) 0.0262(11) 0.0132(10) -0.0007(9) -0.0026(7) 0.0033(7)
Cl1 0.0155(2) 0.0329(3) 0.0175(3) -0.0024(4) -0.0019(3) 0.0080(2)
Cl2 0.0242(3) 0.0185(3) 0.0372(3) 0.0024(5) -0.0114(5) -0.0004(2)
Cl3 0.0140(3) 0.0290(3) 0.0204(3) -0.0030(3) 0.0004(2) 0.0048(2)
O11 0.0355(13) 0.0204(12) 0.0490(16) -0.0038(11) -0.0217(11) 0.0001(10)
C12 0.0197(13) 0.0209(15) 0.0282(16) -0.0052(12) -0.0031(11) 0.0008(11)
N13 0.0185(10) 0.0204(11) 0.0196(12) 0.0011(8) -0.0046(7) 0.0010(8)
C14 0.0267(15) 0.0233(16) 0.0371(18) 0.0100(13) -0.0111(13) -0.0046(12)
C15 0.057(2) 0.0253(16) 0.072(4) 0.0083(19) -0.039(2) -0.0070(15)
C16 0.0301(18) 0.050(2) 0.049(2) 0.031(2) 0.0022(16) -0.0042(17)
C17 0.0296(16) 0.0223(16) 0.045(2) 0.0080(14) -0.0139(14) 0.0016(13)
O21 0.0161(9) 0.0262(12) 0.0149(11) 0.0010(8) 0.0002(8) 0.0011(8)
C21 0.0166(12) 0.0326(16) 0.0111(12) -0.0039(10) -0.0007(9) 0.0070(10)
C22 0.0200(12) 0.0305(16) 0.0163(12) -0.0074(11) -0.0050(10) 0.0071(11)
C23 0.0260(14) 0.0367(18) 0.0243(15) -0.0126(13) -0.0083(11) 0.0058(13)
C24 0.0293(16) 0.051(2) 0.0249(18) -0.0169(16) -0.0154(14) 0.0132(15)
C25 0.0305(17) 0.053(2) 0.0152(13) -0.0063(13) -0.0064(12) 0.0193(15)
C26 0.0211(13) 0.0392(18) 0.0126(12) -0.0016(12) 0.0015(10) 0.0117(12)
O26 0.0252(11) 0.0421(14) 0.0179(11) 0.0084(9) 0.0038(8) 0.0093(9)
C27 0.0269(16) 0.0323(19) 0.0319(19) 0.0058(15) 0.0025(14) 0.0019(13)
N1 0.0167(10) 0.0188(12) 0.0183(11) -0.0030(9) -0.0045(8) 0.0019(9)
C31 0.0214(13) 0.0241(15) 0.0170(13) -0.0004(10) -0.0053(10) 0.0029(11)
C32 0.0212(13) 0.0252(15) 0.0230(14) 0.0003(11) -0.0035(11) 0.0007(11)
C33 0.0227(11) 0.0302(13) 0.0210(16) -0.0014(15) -0.0009(13) 0.0007(9)
C34 0.0248(14) 0.0355(18) 0.0295(16) 0.0029(13) 0.0004(12) 0.0018(13)
C41 0.0217(13) 0.0202(13) 0.0185(13) -0.0050(11) -0.0043(10) -0.0012(10)
C42 0.0261(14) 0.0206(14) 0.0288(14) -0.0039(11) -0.0006(12) 0.0020(11)
C43 0.0402(18) 0.0201(15) 0.0305(17) -0.0043(13) -0.0003(13) 0.0002(13)
C44 0.051(2) 0.0210(17) 0.054(2) -0.0073(16) 0.0033(17) 0.0031(15)
C51 0.0178(13) 0.0217(14) 0.0233(16) -0.0033(12) -0.0064(12) 0.0040(11)
C52 0.0265(14) 0.0203(14) 0.0284(15) -0.0047(12) -0.0045(11) 0.0016(11)
C53 0.0266(15) 0.0227(17) 0.049(2) -0.0074(14) 0.0006(13) 0.0038(12)
C54 0.046(2) 0.027(2) 0.066(3) -0.0151(17) 0.0090(18) 0.0029(16)
C61 0.0147(11) 0.0244(14) 0.0234(14) 0.0003(11) -0.0047(10) -0.0005(10)
C62 0.0210(14) 0.0253(16) 0.0245(16) -0.0003(12) -0.0033(12) 0.0008(11)
C63 0.0201(14) 0.046(2) 0.0375(19) 0.0103(16) -0.0047(12) -0.0026(14)
C64 0.0253(14) 0.038(2) 0.0381(19) 0.0077(15) 0.0062(13) 0.0052(13)

loop_
_atom_type_symbol
_atom_type_description
_atom_type_scat_dispersion_real
_atom_type_scat_dispersion_imag
_atom_type_scat_source
C C 0.0033 0.0016 'International Tables Vol C Tables 4.2.6.8 and 6.1.1.4'
H H 0.0000 0.0000 'International Tables Vol C Tables 4.2.6.8 and 6.1.1.4'
Cl Cl 0.1484 0.1585 'International Tables Vol C Tables 4.2.6.8 and 6.1.1.4'
N N 0.0061 0.0033 'International Tables Vol C Tables 4.2.6.8 and 6.1.1.4'
O O 0.0106 0.0060 'International Tables Vol C Tables 4.2.6.8 and 6.1.1.4'
Re Re -1.0185 7.2310 'International Tables Vol C Tables 4.2.6.8 and 6.1.1.4'

loop_
_geom_angle_atom_site_label_1
_geom_angle_atom_site_label_2
_geom_angle_atom_site_label_3
_geom_angle
_geom_angle_publ_flag
O1 Re1 O21 171.18(9) yes
Cl1 Re1 Cl3 169.71(3) yes
N13 Re1 Cl2 171.40(6) yes
O1 Re1 N13 90.08(10) ?
O21 Re1 N13 81.76(8) ?
O1 Re1 Cl2 98.52(9) ?
O21 Re1 Cl2 89.64(7) ?
O1 Re1 Cl3 96.95(7) ?
O21 Re1 Cl3 86.50(7) ?
N13 Re1 Cl3 90.31(6) ?
Cl2 Re1 Cl3 88.94(2) ?
O1 Re1 Cl1 93.34(7) ?
O21 Re1 Cl1 83.31(7) ?
N13 Re1 Cl1 89.66(6) ?
Cl2 Re1 Cl1 89.55(2) ?
C12 O11 C15 106.1(2) ?
N13 C12 O11 116.2(3) ?
N13 C12 C22 127.7(3) ?
O11 C12 C22 116.1(3) ?
C12 N13 C14 107.6(2) yes
C12 N13 Re1 126.2(2) yes
C14 N13 Re1 125.83(17) yes
N13 C14 C15 101.3(3) ?
N13 C14 C17 112.8(3) ?
C15 C14 C17 111.0(3) ?
N13 C14 C16 108.3(3) ?
C15 C14 C16 111.4(3) ?
C17 C14 C16 111.6(3) ?
O11 C15 C14 104.9(3) ?
O11 C15 H151 110.8 ?
C14 C15 H151 110.8 ?
O11 C15 H152 110.8 ?
C14 C15 H152 110.8 ?
H151 C15 H152 108.8 ?
C14 C16 H161 109.5 ?
C14 C16 H162 109.5 ?
H161 C16 H162 109.5 ?
C14 C16 H163 109.5 ?
H161 C16 H163 109.5 ?
H162 C16 H163 109.5 ?
C14 C17 H171 109.5 ?
C14 C17 H172 109.5 ?
H171 C17 H172 109.5 ?
C14 C17 H173 109.5 ?
H171 C17 H173 109.5 ?
H172 C17 H173 109.5 ?
C21 O21 Re1 131.33(19) yes
O21 C21 C22 121.7(3) ?
O21 C21 C26 119.8(3) ?
C22 C21 C26 118.5(3) ?
C21 C22 C23 120.8(3) ?
C21 C22 C12 119.3(2) ?
C23 C22 C12 119.8(3) ?
C24 C23 C22 119.1(3) ?
C24 C23 H23 120.5 ?
C22 C23 H23 120.5 ?
C23 C24 C25 120.6(3) ?
C23 C24 H24 119.7 ?
C25 C24 H24 119.7 ?
C26 C25 C24 120.6(3) ?
C26 C25 H25 119.7 ?
C24 C25 H25 119.7 ?
C25 C26 O26 119.3(3) ?
C25 C26 C21 120.3(3) ?
O26 C26 C21 120.2(3) ?
C26 O26 C27 114.1(2) yes
O26 C27 H271 109.5 ?
O26 C27 H272 109.5 ?
H271 C27 H272 109.5 ?
O26 C27 H273 109.5 ?
H271 C27 H273 109.5 ?
H272 C27 H273 109.5 ?
C31 N1 C51 111.0(2) ?
C31 N1 C61 105.9(2) ?
C51 N1 C61 111.5(2) ?
C31 N1 C41 111.8(2) ?
C51 N1 C41 105.3(2) ?
C61 N1 C41 111.4(2) ?
N1 C31 C32 116.9(2) ?
N1 C31 H311 108.1 ?
C32 C31 H311 108.1 ?
N1 C31 H312 108.1 ?
C32 C31 H312 108.1 ?
H311 C31 H312 107.3 ?
C33 C32 C31 108.4(2) ?
C33 C32 H321 110.0 ?
C31 C32 H321 110.0 ?
C33 C32 H322 110.0 ?
C31 C32 H322 110.0 ?
H321 C32 H322 108.4 ?
C34 C33 C32 113.1(2) ?
C34 C33 H331 109.0 ?
C32 C33 H331 109.0 ?
C34 C33 H332 109.0 ?
C32 C33 H332 109.0 ?
H331 C33 H332 107.8 ?
C33 C34 H341 109.5 ?
C33 C34 H342 109.5 ?
H341 C34 H342 109.5 ?
C33 C34 H343 109.5 ?
H341 C34 H343 109.5 ?
H342 C34 H343 109.5 ?
C42 C41 N1 115.4(2) ?
C42 C41 H411 108.4 ?
N1 C41 H411 108.4 ?
C42 C41 H412 108.4 ?
N1 C41 H412 108.4 ?
H411 C41 H412 107.5 ?
C41 C42 C43 109.6(2) ?
C41 C42 H421 109.8 ?
C43 C42 H421 109.8 ?
C41 C42 H422 109.8 ?
C43 C42 H422 109.8 ?
H421 C42 H422 108.2 ?
C44 C43 C42 112.6(3) ?
C44 C43 H431 109.1 ?
C42 C43 H431 109.1 ?
C44 C43 H432 109.1 ?
C42 C43 H432 109.1 ?
H431 C43 H432 107.8 ?
C43 C44 H441 109.5 ?
C43 C44 H442 109.5 ?
H441 C44 H442 109.5 ?
C43 C44 H443 109.5 ?
H441 C44 H443 109.5 ?
H442 C44 H443 109.5 ?
C52 C51 N1 115.8(2) ?
C52 C51 H511 108.3 ?
N1 C51 H511 108.3 ?
C52 C51 H512 108.3 ?
N1 C51 H512 108.3 ?
H511 C51 H512 107.4 ?
C51 C52 C53 108.7(2) ?
C51 C52 H521 110.0 ?
C53 C52 H521 110.0 ?
C51 C52 H522 110.0 ?
C53 C52 H522 110.0 ?
H521 C52 H522 108.3 ?
C52 C53 C54 111.6(3) ?
C52 C53 H531 109.3 ?
C54 C53 H531 109.3 ?
C52 C53 H532 109.3 ?
C54 C53 H532 109.3 ?
H531 C53 H532 108.0 ?
C53 C54 H541 109.5 ?
C53 C54 H542 109.5 ?
H541 C54 H542 109.5 ?
C53 C54 H543 109.5 ?
H541 C54 H543 109.5 ?
H542 C54 H543 109.5 ?
C62 C61 N1 115.5(2) ?
C62 C61 H611 108.4 ?
N1 C61 H611 108.4 ?
C62 C61 H612 108.4 ?
N1 C61 H612 108.4 ?
H611 C61 H612 107.5 ?
C61 C62 C63 111.8(3) ?
C61 C62 H621 109.3 ?
C63 C62 H621 109.3 ?
C61 C62 H622 109.3 ?
C63 C62 H622 109.3 ?
H621 C62 H622 107.9 ?
C64 C63 C62 112.3(3) ?
C64 C63 H631 109.1 ?
C62 C63 H631 109.1 ?
C64 C63 H632 109.1 ?
C62 C63 H632 109.1 ?
H631 C63 H632 107.9 ?
C63 C64 H641 109.5 ?
C63 C64 H642 109.5 ?
H641 C64 H642 109.5 ?
C63 C64 H643 109.5 ?
H641 C64 H643 109.5 ?
H642 C64 H643 109.5 ?

loop_
_geom_bond_atom_site_label_1
_geom_bond_atom_site_label_2
_geom_bond_distance
_geom_bond_publ_flag
Re1 O1 1.681(2) yes
Re1 O21 1.980(2) yes
Re1 N13 2.139(2) yes
Re1 Cl1 2.3909(5) yes
Re1 Cl2 2.3720(6) yes
Re1 Cl3 2.3893(6) yes
O11 C12 1.348(4) ?
O11 C15 1.460(4) ?
C12 N13 1.298(4) yes
C12 C22 1.463(4) ?
N13 C14 1.511(4) ?
C14 C15 1.522(5) ?
C14 C17 1.522(5) ?
C14 C16 1.532(5) ?
C15 H151 0.99 ?
C15 H152 0.99 ?
C16 H161 0.98 ?
C16 H162 0.98 ?
C16 H163 0.98 ?
C17 H171 0.98 ?
C17 H172 0.98 ?
C17 H173 0.98 ?
O21 C21 1.336(4) ?
C21 C22 1.398(4) ?
C21 C26 1.408(4) ?
C22 C23 1.409(4) ?
C23 C24 1.383(5) ?
C23 H23 0.95 ?
C24 C25 1.383(6) ?
C24 H24 0.95 ?
C25 C26 1.382(4) ?
C25 H25 0.95 ?
C26 O26 1.386(4) ?
O26 C27 1.427(4) ?
C27 H271 0.98 ?
C27 H272 0.98 ?
C27 H273 0.98 ?
N1 C31 1.513(3) ?
N1 C51 1.522(4) ?
N1 C61 1.523(3) ?
N1 C41 1.528(3) ?
C31 C32 1.530(4) ?
C31 H311 0.99 ?
C31 H312 0.99 ?
C32 C33 1.526(4) ?
C32 H321 0.99 ?
C32 H322 0.99 ?
C33 C34 1.520(4) ?
C33 H331 0.99 ?
C33 H332 0.99 ?
C34 H341 0.98 ?
C34 H342 0.98 ?
C34 H343 0.98 ?
C41 C42 1.513(4) ?
C41 H411 0.99 ?
C41 H412 0.99 ?
C42 C43 1.523(4) ?
C42 H421 0.99 ?
C42 H422 0.99 ?
C43 C44 1.511(5) ?
C43 H431 0.99 ?
C43 H432 0.99 ?
C44 H441 0.98 ?
C44 H442 0.98 ?
C44 H443 0.98 ?
C51 C52 1.517(4) ?
C51 H511 0.99 ?
C51 H512 0.99 ?
C52 C53 1.528(4) ?
C52 H521 0.99 ?
C52 H522 0.99 ?
C53 C54 1.531(5) ?
C53 H531 0.99 ?
C53 H532 0.99 ?
C54 H541 0.98 ?
C54 H542 0.98 ?
C54 H543 0.98 ?
C61 C62 1.520(4) ?
C61 H611 0.99 ?
C61 H612 0.99 ?
C62 C63 1.520(4) ?
C62 H621 0.99 ?
C62 H622 0.99 ?
C63 C64 1.516(5) ?
C63 H631 0.99 ?
C63 H632 0.99 ?
C64 H641 0.98 ?
C64 H642 0.98 ?
C64 H643 0.98 ?

loop_
_geom_torsion_atom_site_label_1
_geom_torsion_atom_site_label_2
_geom_torsion_atom_site_label_3
_geom_torsion_atom_site_label_4
_geom_torsion
_geom_torsion_publ_flag
C15 O11 C12 N13 9.2(4) ?
C15 O11 C12 C22 -171.6(3) ?
O11 C12 N13 C14 4.0(4) yes
C22 C12 N13 C14 -175.1(3) yes
O11 C12 N13 Re1 177.79(19) yes
C22 C12 N13 Re1 -1.4(4) yes
C12 N13 C14 C15 -14.6(3) ?
Re1 N13 C14 C15 171.6(2) ?
C12 N13 C14 C17 -133.4(3) ?
Re1 N13 C14 C17 52.8(4) ?
C12 N13 C14 C16 102.6(3) ?
Re1 N13 C14 C16 -71.2(3) ?
C12 O11 C15 C14 -17.9(4) ?
N13 C14 C15 O11 19.2(4) ?
C17 C14 C15 O11 139.2(3) ?
C16 C14 C15 O11 -95.7(4) ?
Re1 O21 C21 C22 38.4(4) ?
Re1 O21 C21 C26 -143.6(2) ?
O21 C21 C22 C23 175.3(3) ?
C26 C21 C22 C23 -2.7(4) ?
O21 C21 C22 C12 -3.8(4) ?
C26 C21 C22 C12 178.3(3) ?
N13 C12 C22 C21 -13.0(5) yes
O11 C12 C22 C21 167.8(3) yes
N13 C12 C22 C23 167.9(3) yes
O11 C12 C22 C23 -11.3(4) yes
C21 C22 C23 C24 1.3(4) ?
C12 C22 C23 C24 -179.6(3) ?
C22 C23 C24 C25 0.3(5) ?
C23 C24 C25 C26 -0.6(5) ?
C24 C25 C26 O26 -176.8(3) ?
C24 C25 C26 C21 -0.8(5) ?
O21 C21 C26 C25 -175.6(3) ?
C22 C21 C26 C25 2.4(4) ?
O21 C21 C26 O26 0.4(4) ?
C22 C21 C26 O26 178.4(2) ?
C25 C26 O26 C27 -111.8(3) yes
C21 C26 O26 C27 72.1(3) yes
C51 N1 C31 C32 52.9(3) ?
C61 N1 C31 C32 174.1(2) ?
C41 N1 C31 C32 -64.4(3) ?
N1 C31 C32 C33 172.6(2) ?
C31 C32 C33 C34 175.6(3) ?
C31 N1 C41 C42 -62.1(3) ?
C51 N1 C41 C42 177.2(3) ?
C61 N1 C41 C42 56.2(3) ?
N1 C41 C42 C43 175.1(2) ?
C41 C42 C43 C44 179.0(3) ?
C31 N1 C51 C52 57.7(3) ?
C61 N1 C51 C52 -60.1(3) ?
C41 N1 C51 C52 178.9(3) ?
N1 C51 C52 C53 -176.8(3) ?
C51 C52 C53 C54 -178.4(3) ?
C31 N1 C61 C62 176.4(2) ?
C51 N1 C61 C62 -62.8(3) ?
C41 N1 C61 C62 54.6(3) ?
N1 C61 C62 C63 174.2(3) ?
C61 C62 C63 C64 -179.1(3) ?
